data_1512891
loop_
_publ_author_name
'Stephanie Jones'
'Kari Darling'
'Jon Zubieta'

_publ_section_title
;
 Three-dimensional bimetallic oxides constructed from molybdophosphonate
 chains and secondary-metal/4-pyridyltetrazole components
;
_journal_name_full
;
Inorganica Chimica Acta
;
_journal_page_first 89
_journal_page_last 94
_journal_paper_doi 10.1016/j.ica.2012.10.022
_journal_volume 395
_journal_year 2013
_chemical_formula_moiety 'C42 H42 Co6 Mo15 N30 O91.50 P6'
_chemical_formula_sum 'C42 H99 Co6 Mo15 N30 O91.5 P6'
_chemical_formula_weight 4467.01
_space_group_IT_number 2
_symmetry_cell_setting triclinic
_symmetry_space_group_name_Hall '-P 1'
_symmetry_space_group_name_H-M 'P -1'
_atom_sites_solution_hydrogens geom
_atom_sites_solution_primary direct
_atom_sites_solution_secondary difmap
_cell_angle_alpha 98.1860(10)
_cell_angle_beta 94.3680(10)
_cell_angle_gamma 100.2390(10)
_cell_formula_units_Z 2
_cell_length_a 13.3722(9)
_cell_length_b 20.7095(14)
_cell_length_c 22.3043(16)
_cell_measurement_reflns_used 1020
_cell_measurement_temperature 90(2)
_cell_measurement_theta_max 28.27
_cell_measurement_theta_min 2.97
_cell_volume 5983.7(7)
_computing_cell_refinement 'Bruker SMART (Bruker, 2002)'
_computing_data_collection 'Bruker SMART (Bruker, 2002)'
_computing_data_reduction 'Bruker SAINT (Bruker, 2002)'
_computing_molecular_graphics 'CrystalMaker (Palmer,  2010)'
_computing_publication_material 'Bruker SHELXTL (Bruker, 2011)'
_computing_structure_refinement 'SHELXL-97 (Sheldrick, 2008)'
_computing_structure_solution 'SHELXS-97 (Sheldrick, 2008)'
_diffrn_ambient_temperature 90(2)
_diffrn_measured_fraction_theta_full 0.906
_diffrn_measured_fraction_theta_max 0.906
_diffrn_measurement_device_type 'Bruker APEX II CCD detector'
_diffrn_measurement_method 'phi and omega scans'
_diffrn_radiation_monochromator graphite
_diffrn_radiation_source 'fine-focus sealed tube'
_diffrn_radiation_type MoK\a
_diffrn_radiation_wavelength 0.71073
_diffrn_reflns_av_R_equivalents 0.0383
_diffrn_reflns_av_sigmaI/netI 0.0696
_diffrn_reflns_limit_h_max 17
_diffrn_reflns_limit_h_min -16
_diffrn_reflns_limit_k_max 25
_diffrn_reflns_limit_k_min -26
_diffrn_reflns_limit_l_max 29
_diffrn_reflns_limit_l_min -29
_diffrn_reflns_number 44354
_diffrn_reflns_theta_full 28.08
_diffrn_reflns_theta_max 28.08
_diffrn_reflns_theta_min 0.93
_exptl_absorpt_coefficient_mu 2.528
_exptl_absorpt_correction_T_max 0.819
_exptl_absorpt_correction_T_min 0.748
_exptl_absorpt_correction_type multi-scan
_exptl_absorpt_process_details 'SADABS SHELXL-97 (Sheldrick, 1997)'
_exptl_crystal_colour pink
_exptl_crystal_density_diffrn 2.479
_exptl_crystal_density_method 'not measured'
_exptl_crystal_description block
_exptl_crystal_F_000 4350
_exptl_crystal_size_max 0.12
_exptl_crystal_size_mid 0.10
_exptl_crystal_size_min 0.08
_refine_diff_density_max 1.731
_refine_diff_density_min -1.732
_refine_diff_density_rms 0.218
_refine_ls_extinction_method none
_refine_ls_goodness_of_fit_ref 1.076
_refine_ls_hydrogen_treatment constr
_refine_ls_matrix_type full
_refine_ls_number_parameters 1720
_refine_ls_number_reflns 26402
_refine_ls_number_restraints 0
_refine_ls_restrained_S_all 1.076
_refine_ls_R_factor_all 0.0777
_refine_ls_R_factor_gt 0.0508
_refine_ls_shift/su_max 0.001
_refine_ls_shift/su_mean 0.000
_refine_ls_structure_factor_coef Fsqd
_refine_ls_weighting_details 'calc w=1/[\s^2^(Fo^2^)+(0.0659P)^2^+1.7196P] where P=(Fo^2^+2Fc^2^)/3'
_refine_ls_weighting_scheme calc
_refine_ls_wR_factor_gt 0.1209
_refine_ls_wR_factor_ref 0.1372
_reflns_number_gt 19127
_reflns_number_total 26402
_reflns_threshold_expression >2sigma(I)
_cod_data_source_file ICA-2013-395-89-94-1.cif
_cod_data_source_block p-1
_cod_original_sg_symbol_Hall -P1
_cod_original_sg_symbol_H-M P-1
_cod_original_formula_sum 'C42 H99 Co6 Mo15 N30 O91.50 P6'
_cod_database_code 1512891

loop_
_symmetry_equiv_pos_as_xyz
'x, y, z'
'-x, -y, -z'

loop_
_atom_site_label
_atom_site_type_symbol
_atom_site_fract_x
_atom_site_fract_y
_atom_site_fract_z
_atom_site_U_iso_or_equiv
_atom_site_adp_type
_atom_site_occupancy
_atom_site_symmetry_multiplicity
_atom_site_calc_flag
_atom_site_refinement_flags
Mo1 Mo 1.34599(4) 0.31141(3) 0.52792(3) 0.02158(14) Uani 1 1 d .
Mo2 Mo 1.15387(4) 0.39395(3) 0.50761(2) 0.01552(12) Uani 1 1 d .
Mo3 Mo 1.11737(4) 0.40908(3) 0.35870(2) 0.01299(12) Uani 1 1 d .
Mo4 Mo 1.34431(4) 0.36507(3) 0.29194(3) 0.01871(13) Uani 1 1 d .
Mo5 Mo 1.45504(5) 0.28712(4) 0.39636(4) 0.03097(17) Uani 1 1 d .
Mo6 Mo 0.47895(4) 0.74580(3) 0.13263(3) 0.01753(13) Uani 1 1 d .
Mo7 Mo 0.48326(4) 0.73657(3) -0.01949(3) 0.01659(13) Uani 1 1 d .
Mo8 Mo 0.72236(4) 0.68363(3) -0.05221(2) 0.01557(12) Uani 1 1 d .
Mo9 Mo 0.79636(4) 0.61825(3) 0.07180(2) 0.01452(12) Uani 1 1 d .
Mo10 Mo 0.65031(4) 0.65841(3) 0.18296(2) 0.01580(12) Uani 1 1 d .
Mo11 Mo 1.16592(5) 0.94645(3) 0.17706(3) 0.02548(15) Uani 1 1 d .
Mo12 Mo 1.16832(4) 0.92773(3) 0.32502(3) 0.01786(13) Uani 1 1 d .
Mo13 Mo 0.93100(5) 0.97058(3) 0.37582(3) 0.02126(14) Uani 1 1 d .
Mo14 Mo 0.84169(4) 1.04863(3) 0.26535(3) 0.02043(14) Uani 1 1 d .
Mo15 Mo 0.97767(5) 1.02953(3) 0.14509(3) 0.02165(14) Uani 1 1 d .
Co1 Co 1.48923(8) 0.13464(5) 0.29587(6) 0.0368(3) Uani 1 1 d .
Co2 Co 1.19970(6) 0.58644(4) 0.34620(4) 0.01458(18) Uani 1 1 d .
Co3 Co 1.07440(6) 0.74203(4) 0.30945(4) 0.01412(18) Uani 1 1 d .
Co4 Co 0.84555(6) 0.46810(4) -0.02636(4) 0.01357(18) Uani 1 1 d .
Co5 Co 0.57290(7) 0.92081(5) -0.00552(5) 0.0226(2) Uani 1 1 d .
Co6 Co 0.79532(6) 1.19876(5) 0.36708(4) 0.01632(19) Uani 1 1 d .
P1 P 0.53692(12) 0.60646(8) 0.03631(7) 0.0132(3) Uani 1 1 d .
P2 P 1.10284(12) 1.06613(9) 0.29166(7) 0.0148(3) Uani 1 1 d .
P3 P 0.93200(12) 0.90300(9) 0.22865(8) 0.0156(3) Uani 1 1 d .
P4 P 1.19296(12) 0.27201(8) 0.38851(7) 0.0141(3) Uani 1 1 d .
P5 P 1.37365(12) 0.43471(9) 0.44024(8) 0.0162(4) Uani 1 1 d .
P6 P 0.71719(12) 0.77002(9) 0.08731(8) 0.0165(4) Uani 1 1 d .
O1 O 0.4649(3) 0.6296(2) -0.00877(19) 0.0159(9) Uani 1 1 d .
O2 O 0.6471(3) 0.6211(2) 0.01818(19) 0.0148(9) Uani 1 1 d .
O3 O 0.4133(3) 0.7355(2) 0.0520(2) 0.0181(10) Uani 1 1 d .
O4 O 0.5292(3) 0.6402(2) 0.10170(19) 0.0151(9) Uani 1 1 d .
O5 O 0.5890(3) 0.7353(2) 0.1881(2) 0.0212(10) Uani 1 1 d .
O6 O 0.7414(3) 0.7093(2) 0.1146(2) 0.0165(10) Uani 1 1 d .
O7 O 0.6011(3) 0.7651(2) 0.0746(2) 0.0170(10) Uani 1 1 d .
O8 O 0.7046(3) 0.5909(2) 0.13069(19) 0.0160(9) Uani 1 1 d .
O9 O 0.9077(3) 0.6465(2) 0.1183(2) 0.0228(11) Uani 1 1 d .
O10 O 0.7643(3) 0.7759(2) 0.0281(2) 0.0207(10) Uani 1 1 d .
O11 O 0.8272(3) 0.6634(2) 0.00509(19) 0.0165(10) Uani 1 1 d .
O12 O 0.5972(3) 0.7110(2) -0.0575(2) 0.0185(10) Uani 1 1 d .
O13 O 0.6975(4) 0.6120(2) -0.1037(2) 0.0224(11) Uani 1 1 d .
O14 O 0.3832(3) 0.7147(2) -0.0743(2) 0.0224(11) Uani 1 1 d .
O15 O 0.8048(3) 0.5389(2) 0.0395(2) 0.0183(10) Uani 1 1 d .
O16 O 0.5701(3) 0.6047(2) 0.2165(2) 0.0206(10) Uani 1 1 d .
O17 O 0.7983(3) 0.7373(2) -0.0885(2) 0.0216(10) Uani 1 1 d .
O18 O 0.5220(3) 0.8204(2) -0.0200(2) 0.0236(11) Uani 1 1 d .
O19 O 0.8647(4) 0.9089(3) 0.4091(2) 0.0306(12) Uani 1 1 d .
O20 O 0.7251(4) 1.0218(3) 0.2238(3) 0.0446(16) Uani 1 1 d .
O21 O 1.1061(3) 1.0439(2) 0.2236(2) 0.0178(10) Uani 1 1 d .
O22 O 0.9949(3) 1.0453(2) 0.3115(2) 0.0169(10) Uani 1 1 d .
O23 O 1.1791(3) 1.0381(2) 0.3293(2) 0.0207(10) Uani 1 1 d .
O24 O 1.2362(3) 0.9435(2) 0.2556(2) 0.0241(11) Uani 1 1 d .
O25 O 1.2701(4) 0.9445(3) 0.3799(2) 0.0310(13) Uani 1 1 d .
O26 O 1.1347(3) 0.8425(2) 0.3157(2) 0.0196(10) Uani 1 1 d .
O27 O 1.0574(4) 0.9452(2) 0.3705(2) 0.0200(10) Uani 1 1 d .
O28 O 0.9533(4) 1.0376(3) 0.4320(2) 0.0345(13) Uani 1 1 d .
O29 O 0.8899(3) 0.8861(2) 0.2870(2) 0.0176(10) Uani 1 1 d .
O30 O 0.8195(4) 0.9934(2) 0.3262(2) 0.0261(12) Uani 1 1 d .
O31 O 0.8982(3) 0.9657(2) 0.2105(2) 0.0186(10) Uani 1 1 d .
O32 O 1.0483(4) 1.0920(3) 0.1152(2) 0.0287(12) Uani 1 1 d .
O33 O 0.9238(3) 1.0870(2) 0.2069(2) 0.0174(10) Uani 1 1 d .
O34 O 1.3878(4) 0.2513(2) 0.4626(2) 0.0251(11) Uani 1 1 d .
O35 O 1.2948(3) 0.2915(2) 0.3617(2) 0.0173(10) Uani 1 1 d .
O36 O 1.2789(4) 0.2510(2) 0.5617(2) 0.0251(11) Uani 1 1 d .
O37 O 1.1112(3) 0.2995(2) 0.35424(19) 0.0160(9) Uani 1 1 d .
O38 O 1.0087(3) 0.3910(2) 0.3099(2) 0.0195(10) Uani 1 1 d .
O39 O 1.0695(4) 0.3442(2) 0.5422(2) 0.0222(11) Uani 1 1 d .
O40 O 1.1500(4) 0.4721(2) 0.5414(2) 0.0259(11) Uani 1 1 d .
O41 O 1.2203(3) 0.3959(2) 0.3049(2) 0.0164(9) Uani 1 1 d .
O42 O 1.2825(4) 0.3843(2) 0.5485(2) 0.0223(11) Uani 1 1 d .
O43 O 1.2577(3) 0.4272(2) 0.44028(19) 0.0149(9) Uani 1 1 d .
O44 O 1.4098(3) 0.3715(2) 0.4556(2) 0.0195(10) Uani 1 1 d .
O45 O 1.2017(3) 0.2965(2) 0.4572(2) 0.0166(10) Uani 1 1 d .
O46 O 1.4023(3) 0.4496(2) 0.3782(2) 0.0172(10) Uani 1 1 d .
O47 O 1.4052(3) 0.4241(2) 0.2548(2) 0.0243(11) Uani 1 1 d .
O48 O 1.0663(3) 0.3918(2) 0.43339(19) 0.0148(9) Uani 1 1 d .
O49 O 1.1463(3) 0.4944(2) 0.3697(2) 0.0169(10) Uani 1 1 d .
O50 O 0.4791(4) 0.8281(2) 0.1551(2) 0.0267(12) Uani 1 1 d .
O51 O 0.7501(4) 0.6886(2) 0.2378(2) 0.0217(11) Uani 1 1 d .
O52 O 1.0477(4) 0.9581(3) 0.1286(2) 0.0290(12) Uani 1 1 d .
O53 O 0.8319(4) 1.1242(2) 0.3058(2) 0.0296(12) Uani 1 1 d .
O54 O 0.8746(5) 1.0005(3) 0.0921(2) 0.0373(14) Uani 1 1 d .
O55 O 1.2618(5) 1.0002(3) 0.1536(3) 0.0476(17) Uani 1 1 d .
O56 O 1.1759(5) 0.8702(3) 0.1408(2) 0.0376(14) Uani 1 1 d .
O57 O 1.3059(4) 0.2986(3) 0.2362(2) 0.0290(12) Uani 1 1 d .
O58 O 1.0491(3) 0.9127(2) 0.23699(19) 0.0147(9) Uani 1 1 d .
O59 O 1.4574(4) 0.3385(3) 0.5744(3) 0.0341(13) Uani 1 1 d .
O60 O 1.5767(4) 0.3139(3) 0.4293(3) 0.057(2) Uani 1 1 d .
O61 O 1.4627(3) 0.3395(2) 0.3330(2) 0.0245(11) Uani 1 1 d .
O62 O 1.4556(5) 0.2095(3) 0.3565(3) 0.0525(19) Uani 1 1 d .
O63 O 0.3795(4) 0.7056(2) 0.1663(2) 0.0237(11) Uani 1 1 d .
O90 O 1.3778(5) 0.0708(4) 0.3278(7) 0.182(8) Uani 1 1 d .
O91 O 1.3787(8) 0.1661(4) 0.2394(6) 0.156(6) Uani 1 1 d .
O92 O 1.5057(13) 0.0609(5) 0.2308(5) 0.205(9) Uani 1 1 d .
O93 O 1.3458(3) 0.5736(2) 0.3731(2) 0.0263(12) Uani 1 1 d .
O94 O 1.2079(4) 0.5274(2) 0.2596(2) 0.0239(11) Uani 1 1 d .
O95 O 1.1828(4) 0.6406(2) 0.4298(2) 0.0233(11) Uani 1 1 d .
O96 O 1.0447(4) 0.7283(3) 0.2150(2) 0.0273(12) Uani 1 1 d .
O97 O 1.0998(3) 0.7523(2) 0.4051(2) 0.0208(10) Uani 1 1 d .
O98 O 0.9285(3) 0.7657(2) 0.3175(2) 0.0198(10) Uani 1 1 d .
O99 O 0.7318(3) 0.4891(2) -0.0851(2) 0.0190(10) Uani 1 1 d .
O100 O 0.8835(4) 0.3969(2) -0.0920(2) 0.0267(11) Uani 1 1 d .
O101 O 0.7388(3) 0.3917(2) -0.0032(2) 0.0250(11) Uani 1 1 d .
O102 O 0.7245(4) 0.9044(3) 0.0011(3) 0.0331(13) Uani 1 1 d .
O103 O 0.5775(5) 0.9252(3) 0.0897(3) 0.0427(15) Uani 1 1 d .
O104 O 0.5852(5) 0.9186(3) -0.0989(3) 0.0473(16) Uani 1 1 d .
O105 O 0.9098(4) 1.2665(3) 0.3442(3) 0.0354(14) Uani 1 1 d .
O106 O 0.9043(4) 1.1698(3) 0.4288(2) 0.0331(13) Uani 1 1 d .
O107 O 0.7646(4) 1.2695(2) 0.4343(2) 0.0254(11) Uani 1 1 d .
O108 O 0.9794(5) 0.4512(3) 0.8192(2) 0.0396(14) Uani 1 1 d .
O109 O 0.2538(6) 0.1570(4) 0.1441(4) 0.093(3) Uani 1 1 d .
O110 O 0.8726(3) 0.3980(2) 0.4620(2) 0.0231(11) Uani 1 1 d .
O111 O 0.1937(3) 0.7396(2) 0.1443(2) 0.0239(11) Uani 1 1 d .
O112 O 0.3548(3) 0.5811(2) 0.1957(2) 0.0240(11) Uani 1 1 d .
O113 O 0.0506(4) 0.1972(3) 0.5312(2) 0.0274(12) Uani 1 1 d .
O114 O 0.3582(6) 0.8324(4) 0.8670(4) 0.081(2) Uani 1 1 d .
O115 O 0.2659(4) 0.8436(3) 0.4503(2) 0.0375(14) Uani 1 1 d .
O116 O 0.5881(12) 0.0427(7) 0.1536(7) 0.184(6) Uani 1 1 d .
O117 O 0.4301(12) 0.9492(8) 0.2126(10) 0.254(10) Uani 1 1 d .
O118 O 0.3680(14) 0.7455(11) 0.4744(10) 0.113(7) Uani 0.50 1 d P
C1 C 1.3857(5) 0.7565(3) 0.3113(3) 0.0171(14) Uani 1 1 d .
C2 C 1.4870(5) 0.7971(4) 0.3113(3) 0.0211(15) Uani 1 1 d .
C3 C 1.5741(5) 0.7749(4) 0.3295(3) 0.0293(18) Uani 1 1 d .
H3 H 1.5696 0.7328 0.3425 0.035 Uiso 1 1 calc R
C4 C 1.6684(6) 0.8152(5) 0.3285(4) 0.049(3) Uani 1 1 d .
H4 H 1.7293 0.8014 0.3418 0.058 Uiso 1 1 calc R
C5 C 1.4948(6) 0.8573(4) 0.2926(3) 0.0305(18) Uani 1 1 d .
H5 H 1.4351 0.8734 0.2812 0.037 Uiso 1 1 calc R
C6 C 1.5903(6) 0.8950(5) 0.2903(3) 0.040(2) Uani 1 1 d .
H6 H 1.5970 0.9363 0.2757 0.048 Uiso 1 1 calc R
C7 C 0.8862(5) 0.5642(3) 0.3174(3) 0.0156(13) Uani 1 1 d .
C8 C 0.7856(5) 0.5276(3) 0.3238(3) 0.0144(13) Uani 1 1 d .
C9 C 0.7747(5) 0.4656(3) 0.3407(3) 0.0213(15) Uani 1 1 d .
H9 H 0.8320 0.4447 0.3449 0.026 Uiso 1 1 calc R
C10 C 0.6780(6) 0.4340(4) 0.3517(3) 0.0270(17) Uani 1 1 d .
H10 H 0.6682 0.3915 0.3641 0.032 Uiso 1 1 calc R
C11 C 0.6063(5) 0.5239(4) 0.3260(3) 0.0312(18) Uani 1 1 d .
H11 H 0.5471 0.5425 0.3198 0.037 Uiso 1 1 calc R
C12 C 0.7006(5) 0.5577(4) 0.3159(3) 0.0221(15) Uani 1 1 d .
H12 H 0.7078 0.6004 0.3040 0.027 Uiso 1 1 calc R
C13 C 1.0125(5) 0.6183(3) -0.1043(3) 0.0151(13) Uani 1 1 d .
C14 C 1.0190(5) 0.6726(3) -0.1399(3) 0.0152(13) Uani 1 1 d .
C15 C 0.9325(5) 0.6843(4) -0.1728(3) 0.0199(14) Uani 1 1 d .
H15 H 0.8694 0.6538 -0.1772 0.024 Uiso 1 1 calc R
C16 C 0.9413(5) 0.7416(4) -0.1990(3) 0.0222(15) Uani 1 1 d .
H16 H 0.8832 0.7506 -0.2213 0.027 Uiso 1 1 calc R
C17 C 1.1123(5) 0.7181(3) -0.1366(3) 0.0191(14) Uani 1 1 d .
H17 H 1.1723 0.7100 -0.1157 0.023 Uiso 1 1 calc R
C18 C 1.1159(5) 0.7737(3) -0.1637(3) 0.0209(15) Uani 1 1 d .
H18 H 1.1784 0.8045 -0.1616 0.025 Uiso 1 1 calc R
C19 C 0.6206(6) 0.9775(4) 0.4518(3) 0.0248(16) Uani 1 1 d .
C20 C 0.7093(6) 0.9688(4) 0.4849(3) 0.0289(17) Uani 1 1 d .
H20 H 0.7705 1.0010 0.4887 0.035 Uiso 1 1 calc R
C21 C 0.7065(7) 0.9130(5) 0.5118(4) 0.044(2) Uani 1 1 d .
H21 H 0.7663 0.9062 0.5340 0.053 Uiso 1 1 calc R
C22 C 0.5316(6) 0.9290(4) 0.4478(3) 0.0259(16) Uani 1 1 d .
H22 H 0.4709 0.9339 0.4252 0.031 Uiso 1 1 calc R
C23 C 0.5320(7) 0.8748(4) 0.4760(4) 0.0345(19) Uani 1 1 d .
H23 H 0.4714 0.8424 0.4741 0.041 Uiso 1 1 calc R
C24 C 0.2605(5) 0.8931(3) -0.0008(3) 0.0185(14) Uani 1 1 d .
C25 C 0.1636(5) 0.8490(3) 0.0030(3) 0.0195(14) Uani 1 1 d .
C26 C 0.1605(5) 0.7844(4) 0.0139(3) 0.0236(16) Uani 1 1 d .
H26 H 0.2215 0.7671 0.0179 0.028 Uiso 1 1 calc R
C27 C 0.0672(5) 0.7457(4) 0.0189(3) 0.0239(16) Uani 1 1 d .
H27 H 0.0631 0.7015 0.0268 0.029 Uiso 1 1 calc R
C28 C 0.0734(5) 0.8736(4) -0.0036(3) 0.0250(16) Uani 1 1 d .
H28 H 0.0749 0.9179 -0.0108 0.030 Uiso 1 1 calc R
C29 C -0.0180(5) 0.8322(4) 0.0007(3) 0.0292(18) Uani 1 1 d .
H29 H -0.0806 0.8473 -0.0047 0.035 Uiso 1 1 calc R
C30 C 0.6624(5) 1.2976(4) 0.2406(3) 0.0202(15) Uani 1 1 d .
C31 C 0.6659(6) 1.3549(4) 0.2092(3) 0.0269(17) Uani 1 1 d .
C32 C 0.7610(6) 1.3954(4) 0.2040(3) 0.0278(17) Uani 1 1 d .
H32 H 0.8231 1.3843 0.2191 0.033 Uiso 1 1 calc R
C33 C 0.7620(6) 1.4515(4) 0.1767(3) 0.0286(17) Uani 1 1 d .
H33 H 0.8252 1.4786 0.1720 0.034 Uiso 1 1 calc R
C34 C 0.5773(6) 1.3727(4) 0.1854(3) 0.0261(17) Uani 1 1 d .
H34 H 0.5127 1.3452 0.1864 0.031 Uiso 1 1 calc R
C35 C 0.5829(6) 1.4294(4) 0.1608(3) 0.0277(17) Uani 1 1 d .
H35 H 0.5220 1.4423 0.1462 0.033 Uiso 1 1 calc R
C36 C 1.1598(5) 0.1832(3) 0.3758(3) 0.0166(14) Uani 1 1 d .
H36A H 1.2174 0.1648 0.3927 0.020 Uiso 1 1 calc R
H36B H 1.0997 0.1691 0.3975 0.020 Uiso 1 1 calc R
C37 C 1.1350(5) 0.1551(3) 0.3076(3) 0.0198(14) Uani 1 1 d .
H37A H 1.1949 0.1703 0.2861 0.024 Uiso 1 1 calc R
H37B H 1.0772 0.1735 0.2911 0.024 Uiso 1 1 calc R
C38 C 1.4428(5) 0.5003(4) 0.4984(3) 0.0225(15) Uani 1 1 d .
H38A H 1.4305 0.5438 0.4890 0.027 Uiso 1 1 calc R
H38B H 1.4179 0.4943 0.5383 0.027 Uiso 1 1 calc R
C39 C 0.7707(5) 0.8399(4) 0.1451(3) 0.0254(16) Uani 1 1 d .
H39A H 0.7686 0.8816 0.1287 0.030 Uiso 1 1 calc R
H39B H 0.7295 0.8394 0.1802 0.030 Uiso 1 1 calc R
C40 C 0.8810(5) 0.8375(3) 0.1665(3) 0.0200(15) Uani 1 1 d .
H40A H 0.9233 0.8417 0.1322 0.024 Uiso 1 1 calc R
H40B H 0.8837 0.7940 0.1795 0.024 Uiso 1 1 calc R
C41 C 0.5005(5) 0.5184(3) 0.0327(3) 0.0158(13) Uani 1 1 d .
H41A H 0.5490 0.5029 0.0605 0.019 Uiso 1 1 calc R
H41B H 0.4316 0.5079 0.0464 0.019 Uiso 1 1 calc R
C42 C 0.6239(5) 1.0341(4) 0.4193(3) 0.0213(15) Uani 1 1 d .
N1 N 1.3690(4) 0.6942(3) 0.3249(3) 0.0193(12) Uani 1 1 d .
N2 N 1.2678(4) 0.6777(3) 0.3207(2) 0.0164(12) Uani 1 1 d .
N3 N 1.2268(4) 0.7275(3) 0.3052(2) 0.0171(12) Uani 1 1 d .
N4 N 1.2999(4) 0.7777(3) 0.2992(2) 0.0174(12) Uani 1 1 d .
N5 N 1.6731(5) 0.8724(5) 0.3090(3) 0.054(2) Uani 1 1 d .
H5A H 1.7336 0.8971 0.3081 0.065 Uiso 1 1 calc R
N6 N 0.9726(4) 0.5404(3) 0.3255(3) 0.0203(12) Uani 1 1 d .
N7 N 1.0469(4) 0.5912(3) 0.3209(2) 0.0167(12) Uani 1 1 d .
N8 N 1.0056(4) 0.6430(3) 0.3101(2) 0.0181(12) Uani 1 1 d .
N9 N 0.9041(4) 0.6273(3) 0.3071(2) 0.0185(12) Uani 1 1 d .
N10 N 0.5990(4) 0.4654(3) 0.3442(3) 0.0313(16) Uani 1 1 d .
H10A H 0.5385 0.4456 0.3519 0.038 Uiso 1 1 calc R
N11 N 0.9529(4) 0.5411(3) -0.0574(2) 0.0143(11) Uani 1 1 d .
N12 N 0.9253(4) 0.5786(3) -0.0968(2) 0.0182(12) Uani 1 1 d .
N13 N 1.0537(4) 0.5582(3) -0.0416(2) 0.0146(11) Uani 1 1 d .
N14 N 1.0919(4) 0.6070(3) -0.0706(2) 0.0185(12) Uani 1 1 d .
N15 N 1.0299(4) 0.7844(3) -0.1935(2) 0.0202(12) Uani 1 1 d .
H15A H 1.0326 0.8208 -0.2098 0.024 Uiso 1 1 calc R
N16 N 0.4166(4) 0.9258(3) -0.0067(3) 0.0286(15) Uani 1 1 d .
N17 N 0.3706(4) 0.9779(3) -0.0040(3) 0.0251(14) Uani 1 1 d .
N18 N 0.2717(4) 0.9573(3) 0.0004(3) 0.0289(15) Uani 1 1 d .
N19 N 0.3472(4) 0.8712(3) -0.0042(3) 0.0318(16) Uani 1 1 d .
N20 N -0.0178(4) 0.7711(3) 0.0123(3) 0.0290(15) Uani 1 1 d .
H20A H -0.0767 0.7459 0.0159 0.035 Uiso 1 1 calc R
N21 N 0.6792(4) 1.1240(3) 0.3883(2) 0.0171(12) Uani 1 1 d .
N22 N 0.7048(4) 1.0831(3) 0.4259(3) 0.0221(13) Uani 1 1 d .
N23 N 0.5865(4) 1.0989(3) 0.3599(3) 0.0215(13) Uani 1 1 d .
N24 N 0.5506(4) 1.0421(3) 0.3790(3) 0.0235(13) Uani 1 1 d .
N25 N 0.6192(6) 0.8676(3) 0.5068(3) 0.0387(18) Uani 1 1 d .
H25 H 0.6191 0.8320 0.5243 0.046 Uiso 1 1 calc R
N26 N 0.5779(5) 1.2509(3) 0.2379(3) 0.0262(14) Uani 1 1 d .
N27 N 0.6041(4) 1.2095(3) 0.2745(2) 0.0233(14) Uani 1 1 d .
N28 N 0.7006(4) 1.2307(3) 0.2982(3) 0.0216(13) Uani 1 1 d .
N29 N 0.7386(5) 1.2868(3) 0.2772(3) 0.0244(14) Uani 1 1 d .
N30 N 0.6741(5) 1.4674(3) 0.1569(3) 0.0276(15) Uani 1 1 d .
H30 H 0.6759 1.5040 0.1408 0.033 Uiso 1 1 calc R

loop_
_atom_site_aniso_label
_atom_site_aniso_U_11
_atom_site_aniso_U_22
_atom_site_aniso_U_33
_atom_site_aniso_U_23
_atom_site_aniso_U_13
_atom_site_aniso_U_12
Mo1 0.0140(3) 0.0201(4) 0.0315(3) 0.0121(3) -0.0008(2) 0.0007(2)
Mo2 0.0163(3) 0.0142(3) 0.0161(3) 0.0021(2) 0.0039(2) 0.0026(2)
Mo3 0.0107(3) 0.0118(3) 0.0172(3) 0.0031(2) 0.0044(2) 0.0021(2)
Mo4 0.0150(3) 0.0168(3) 0.0258(3) 0.0033(2) 0.0112(2) 0.0033(2)
Mo5 0.0165(3) 0.0278(4) 0.0604(5) 0.0265(3) 0.0214(3) 0.0129(3)
Mo6 0.0152(3) 0.0170(3) 0.0212(3) 0.0002(2) 0.0052(2) 0.0062(2)
Mo7 0.0139(3) 0.0129(3) 0.0237(3) 0.0018(2) 0.0041(2) 0.0044(2)
Mo8 0.0135(3) 0.0156(3) 0.0182(3) 0.0018(2) 0.0043(2) 0.0039(2)
Mo9 0.0110(3) 0.0157(3) 0.0171(3) 0.0013(2) 0.0030(2) 0.0037(2)
Mo10 0.0137(3) 0.0167(3) 0.0165(3) -0.0008(2) 0.0032(2) 0.0035(2)
Mo11 0.0318(4) 0.0193(4) 0.0314(3) 0.0070(3) 0.0214(3) 0.0111(3)
Mo12 0.0133(3) 0.0114(3) 0.0284(3) 0.0057(2) -0.0009(2) 0.0004(2)
Mo13 0.0289(3) 0.0138(3) 0.0234(3) 0.0038(2) 0.0153(2) 0.0041(2)
Mo14 0.0138(3) 0.0140(3) 0.0366(3) 0.0070(3) 0.0107(2) 0.0049(2)
Mo15 0.0340(4) 0.0159(4) 0.0156(3) 0.0019(2) 0.0023(2) 0.0068(3)
Co1 0.0246(6) 0.0138(6) 0.0662(8) 0.0018(5) -0.0218(5) 0.0025(4)
Co2 0.0123(4) 0.0118(5) 0.0205(4) 0.0031(4) 0.0041(3) 0.0031(3)
Co3 0.0113(4) 0.0121(5) 0.0197(4) 0.0035(4) 0.0048(3) 0.0020(3)
Co4 0.0118(4) 0.0127(5) 0.0170(4) 0.0030(3) 0.0040(3) 0.0026(3)
Co5 0.0147(5) 0.0156(5) 0.0406(6) 0.0082(4) 0.0112(4) 0.0047(4)
Co6 0.0127(4) 0.0129(5) 0.0236(5) 0.0036(4) 0.0027(3) 0.0023(3)
P1 0.0100(7) 0.0113(9) 0.0180(8) 0.0005(6) 0.0031(6) 0.0015(6)
P2 0.0140(8) 0.0108(9) 0.0191(8) 0.0029(7) 0.0026(6) 0.0005(6)
P3 0.0132(8) 0.0119(10) 0.0206(8) 0.0003(7) 0.0011(6) 0.0015(6)
P4 0.0119(8) 0.0105(9) 0.0202(8) 0.0012(7) 0.0059(6) 0.0017(6)
P5 0.0113(8) 0.0145(10) 0.0230(9) 0.0066(7) 0.0014(6) 0.0001(6)
P6 0.0119(8) 0.0138(10) 0.0222(8) 0.0002(7) 0.0020(6) 0.0002(6)
O1 0.016(2) 0.011(3) 0.020(2) 0.0003(18) 0.0030(18) 0.0016(18)
O2 0.012(2) 0.017(3) 0.015(2) 0.0005(18) 0.0032(17) 0.0028(18)
O3 0.011(2) 0.018(3) 0.024(2) 0.000(2) -0.0002(18) 0.0021(18)
O4 0.013(2) 0.014(3) 0.017(2) -0.0015(18) 0.0044(17) 0.0026(18)
O5 0.023(3) 0.022(3) 0.021(2) 0.002(2) 0.0045(19) 0.012(2)
O6 0.014(2) 0.014(3) 0.021(2) 0.0020(19) 0.0026(18) 0.0015(18)
O7 0.010(2) 0.017(3) 0.024(2) 0.0021(19) 0.0047(17) 0.0024(18)
O8 0.015(2) 0.014(3) 0.020(2) 0.0037(19) 0.0049(18) 0.0034(18)
O9 0.016(2) 0.024(3) 0.027(3) 0.000(2) 0.0017(19) 0.002(2)
O10 0.013(2) 0.020(3) 0.030(3) 0.008(2) 0.0034(19) 0.0009(19)
O11 0.013(2) 0.019(3) 0.019(2) 0.0044(19) 0.0039(17) 0.0033(18)
O12 0.015(2) 0.023(3) 0.019(2) 0.0022(19) 0.0033(18) 0.0048(19)
O13 0.026(3) 0.020(3) 0.023(2) 0.001(2) 0.003(2) 0.011(2)
O14 0.018(2) 0.025(3) 0.025(2) 0.002(2) 0.0016(19) 0.008(2)
O15 0.025(2) 0.013(3) 0.019(2) 0.0003(19) 0.0064(19) 0.0058(19)
O16 0.018(2) 0.025(3) 0.020(2) 0.005(2) 0.0068(19) 0.006(2)
O17 0.020(2) 0.021(3) 0.024(2) 0.006(2) 0.0038(19) 0.004(2)
O18 0.018(2) 0.021(3) 0.036(3) 0.006(2) 0.009(2) 0.010(2)
O19 0.042(3) 0.022(3) 0.032(3) 0.008(2) 0.026(2) 0.006(2)
O20 0.013(3) 0.025(3) 0.095(5) 0.012(3) 0.004(3) 0.001(2)
O21 0.016(2) 0.019(3) 0.021(2) 0.007(2) 0.0089(18) 0.0053(19)
O22 0.016(2) 0.015(3) 0.020(2) 0.0052(19) 0.0047(18) 0.0005(18)
O23 0.015(2) 0.011(3) 0.031(3) 0.004(2) -0.0049(19) -0.0069(18)
O24 0.012(2) 0.018(3) 0.043(3) 0.007(2) 0.010(2) 0.0012(19)
O25 0.025(3) 0.020(3) 0.046(3) 0.012(2) -0.011(2) 0.000(2)
O26 0.015(2) 0.011(3) 0.035(3) 0.009(2) 0.0037(19) 0.0035(18)
O27 0.029(3) 0.013(3) 0.017(2) 0.0034(19) 0.0026(19) 0.001(2)
O28 0.063(4) 0.018(3) 0.025(3) 0.005(2) 0.018(3) 0.010(3)
O29 0.015(2) 0.012(3) 0.028(2) 0.006(2) 0.0050(18) 0.0032(18)
O30 0.019(3) 0.019(3) 0.046(3) 0.012(2) 0.023(2) 0.008(2)
O31 0.019(2) 0.014(3) 0.023(2) 0.0006(19) -0.0030(18) 0.0056(19)
O32 0.044(3) 0.023(3) 0.022(3) 0.008(2) 0.011(2) 0.010(2)
O33 0.020(2) 0.012(3) 0.020(2) 0.0046(19) 0.0018(18) 0.0019(19)
O34 0.020(3) 0.018(3) 0.043(3) 0.019(2) 0.007(2) 0.005(2)
O35 0.013(2) 0.015(3) 0.027(2) 0.006(2) 0.0124(18) 0.0043(18)
O36 0.021(3) 0.024(3) 0.031(3) 0.011(2) 0.000(2) 0.001(2)
O37 0.011(2) 0.017(3) 0.020(2) 0.0027(19) 0.0051(17) 0.0029(18)
O38 0.015(2) 0.024(3) 0.019(2) 0.003(2) 0.0003(18) 0.0029(19)
O39 0.026(3) 0.019(3) 0.023(2) 0.006(2) 0.011(2) 0.001(2)
O40 0.032(3) 0.022(3) 0.024(3) 0.000(2) 0.000(2) 0.008(2)
O41 0.015(2) 0.012(3) 0.022(2) 0.0035(19) 0.0027(18) 0.0020(18)
O42 0.024(3) 0.020(3) 0.021(2) 0.006(2) -0.0043(19) 0.001(2)
O43 0.013(2) 0.016(3) 0.017(2) 0.0057(18) 0.0047(17) 0.0017(18)
O44 0.013(2) 0.016(3) 0.031(3) 0.012(2) 0.0001(19) 0.0001(18)
O45 0.014(2) 0.011(3) 0.024(2) 0.0007(19) 0.0069(18) 0.0024(18)
O46 0.010(2) 0.015(3) 0.028(2) 0.007(2) 0.0022(18) 0.0025(18)
O47 0.020(2) 0.027(3) 0.028(3) 0.005(2) 0.014(2) 0.003(2)
O48 0.015(2) 0.011(3) 0.018(2) 0.0024(18) 0.0070(17) 0.0019(18)
O49 0.016(2) 0.012(3) 0.025(2) 0.0083(19) 0.0052(18) 0.0041(18)
O50 0.031(3) 0.020(3) 0.028(3) -0.003(2) 0.004(2) 0.008(2)
O51 0.024(3) 0.022(3) 0.020(2) 0.000(2) 0.0023(19) 0.008(2)
O52 0.048(3) 0.025(3) 0.018(2) 0.004(2) 0.011(2) 0.015(3)
O53 0.033(3) 0.019(3) 0.043(3) 0.006(2) 0.023(2) 0.011(2)
O54 0.059(4) 0.027(3) 0.021(3) -0.002(2) -0.014(3) 0.006(3)
O55 0.052(4) 0.037(4) 0.070(4) 0.028(3) 0.044(3) 0.020(3)
O56 0.062(4) 0.023(3) 0.036(3) 0.006(2) 0.024(3) 0.021(3)
O57 0.026(3) 0.024(3) 0.035(3) -0.002(2) 0.017(2) -0.001(2)
O58 0.014(2) 0.015(3) 0.016(2) 0.0040(18) 0.0045(17) 0.0035(18)
O59 0.020(3) 0.034(3) 0.046(3) 0.019(3) -0.011(2) -0.004(2)
O60 0.015(3) 0.076(5) 0.096(5) 0.059(4) 0.016(3) 0.016(3)
O61 0.013(2) 0.020(3) 0.044(3) 0.008(2) 0.015(2) 0.005(2)
O62 0.057(4) 0.033(4) 0.091(5) 0.034(4) 0.056(4) 0.031(3)
O63 0.023(3) 0.020(3) 0.032(3) 0.008(2) 0.009(2) 0.008(2)
O90 0.023(4) 0.074(7) 0.46(2) 0.170(10) -0.053(7) -0.026(4)
O91 0.131(8) 0.035(5) 0.267(14) 0.034(7) -0.162(9) -0.011(5)
O92 0.43(2) 0.075(7) 0.095(7) -0.067(6) -0.156(11) 0.157(10)
O93 0.012(2) 0.019(3) 0.049(3) 0.010(2) 0.000(2) 0.0028(19)
O94 0.027(3) 0.022(3) 0.024(3) 0.001(2) 0.013(2) 0.006(2)
O95 0.029(3) 0.022(3) 0.019(2) 0.002(2) 0.005(2) 0.007(2)
O96 0.025(3) 0.035(3) 0.020(2) 0.002(2) 0.004(2) 0.000(2)
O97 0.025(3) 0.020(3) 0.018(2) 0.004(2) 0.0067(19) 0.004(2)
O98 0.012(2) 0.018(3) 0.032(3) 0.006(2) 0.0066(19) 0.0045(19)
O99 0.014(2) 0.021(3) 0.021(2) 0.004(2) 0.0012(18) 0.0021(19)
O100 0.029(3) 0.021(3) 0.031(3) -0.002(2) 0.012(2) 0.007(2)
O101 0.019(2) 0.023(3) 0.034(3) 0.015(2) 0.002(2) -0.002(2)
O102 0.018(3) 0.027(3) 0.056(4) 0.006(3) 0.007(2) 0.007(2)
O103 0.050(4) 0.033(4) 0.048(4) 0.013(3) 0.014(3) 0.009(3)
O104 0.042(4) 0.056(4) 0.033(3) 0.000(3) 0.010(3) -0.016(3)
O105 0.021(3) 0.030(3) 0.057(4) 0.023(3) -0.002(2) -0.003(2)
O106 0.024(3) 0.030(3) 0.043(3) 0.007(3) -0.011(2) 0.007(2)
O107 0.025(3) 0.022(3) 0.029(3) -0.002(2) 0.005(2) 0.005(2)
O108 0.051(4) 0.044(4) 0.026(3) 0.003(3) 0.009(3) 0.015(3)
O109 0.084(6) 0.038(5) 0.148(8) 0.035(5) -0.057(6) 0.000(4)
O110 0.019(2) 0.023(3) 0.029(3) 0.003(2) 0.008(2) 0.006(2)
O111 0.019(2) 0.027(3) 0.027(3) 0.006(2) 0.008(2) 0.007(2)
O112 0.020(3) 0.027(3) 0.024(2) 0.004(2) 0.0050(19) 0.001(2)
O113 0.023(3) 0.028(3) 0.028(3) 0.003(2) 0.001(2) 0.000(2)
O114 0.078(6) 0.086(7) 0.076(6) 0.000(5) 0.018(5) 0.014(5)
O115 0.046(4) 0.029(4) 0.029(3) 0.003(2) -0.006(3) -0.009(3)
O116 0.193(15) 0.159(13) 0.194(15) 0.030(11) -0.033(12) 0.036(11)
O117 0.157(15) 0.176(16) 0.43(3) 0.042(18) 0.039(17) 0.031(12)
O118 0.065(12) 0.144(19) 0.142(19) 0.045(15) 0.023(12) 0.030(12)
C1 0.015(3) 0.017(4) 0.018(3) 0.002(3) 0.004(2) 0.001(3)
C2 0.014(3) 0.030(5) 0.017(3) 0.001(3) 0.006(2) -0.002(3)
C3 0.012(3) 0.051(6) 0.025(4) 0.009(4) 0.006(3) 0.001(3)
C4 0.019(4) 0.094(8) 0.031(4) 0.030(5) 0.002(3) -0.012(4)
C5 0.024(4) 0.035(5) 0.025(4) -0.001(3) 0.007(3) -0.011(3)
C6 0.031(5) 0.055(6) 0.027(4) 0.018(4) 0.003(3) -0.020(4)
C7 0.020(3) 0.015(4) 0.014(3) 0.002(3) 0.007(2) 0.004(3)
C8 0.011(3) 0.014(4) 0.015(3) 0.001(3) 0.004(2) -0.006(2)
C9 0.021(4) 0.018(4) 0.021(3) 0.002(3) 0.006(3) -0.006(3)
C10 0.028(4) 0.022(5) 0.026(4) 0.008(3) 0.006(3) -0.011(3)
C11 0.015(4) 0.045(6) 0.035(4) 0.011(4) 0.007(3) 0.004(3)
C12 0.015(3) 0.029(5) 0.024(3) 0.010(3) 0.007(3) 0.000(3)
C13 0.020(3) 0.013(4) 0.014(3) 0.000(3) 0.006(2) 0.006(3)
C14 0.017(3) 0.013(4) 0.015(3) 0.001(3) 0.005(2) 0.001(3)
C15 0.017(3) 0.021(4) 0.022(3) 0.007(3) 0.004(3) -0.001(3)
C16 0.022(4) 0.020(4) 0.025(4) 0.003(3) 0.003(3) 0.003(3)
C17 0.015(3) 0.022(4) 0.023(3) 0.009(3) 0.006(3) 0.003(3)
C18 0.020(3) 0.015(4) 0.028(4) 0.005(3) 0.003(3) 0.001(3)
C19 0.030(4) 0.020(4) 0.027(4) 0.001(3) 0.016(3) 0.008(3)
C20 0.030(4) 0.030(5) 0.032(4) 0.012(3) 0.011(3) 0.010(3)
C21 0.047(6) 0.051(6) 0.049(5) 0.026(5) 0.025(4) 0.025(5)
C22 0.027(4) 0.018(4) 0.033(4) 0.006(3) 0.008(3) 0.000(3)
C23 0.042(5) 0.020(5) 0.044(5) 0.009(4) 0.019(4) 0.006(4)
C24 0.015(3) 0.016(4) 0.025(3) 0.008(3) 0.006(3) 0.000(3)
C25 0.018(3) 0.015(4) 0.025(3) 0.007(3) 0.003(3) -0.003(3)
C26 0.023(4) 0.024(4) 0.022(3) 0.002(3) 0.008(3) -0.003(3)
C27 0.026(4) 0.017(4) 0.028(4) 0.008(3) 0.011(3) -0.006(3)
C28 0.012(3) 0.037(5) 0.029(4) 0.018(3) 0.005(3) 0.001(3)
C29 0.014(3) 0.044(6) 0.033(4) 0.018(4) 0.008(3) 0.004(3)
C30 0.025(4) 0.024(4) 0.014(3) 0.002(3) 0.004(3) 0.011(3)
C31 0.041(5) 0.027(5) 0.016(3) 0.002(3) 0.002(3) 0.015(4)
C32 0.044(5) 0.021(5) 0.022(4) 0.005(3) 0.008(3) 0.015(4)
C33 0.039(5) 0.026(5) 0.022(4) 0.000(3) 0.010(3) 0.010(3)
C34 0.035(4) 0.028(5) 0.018(3) 0.000(3) 0.010(3) 0.015(3)
C35 0.038(4) 0.030(5) 0.024(4) 0.007(3) 0.012(3) 0.021(4)
C36 0.016(3) 0.019(4) 0.017(3) 0.007(3) 0.003(2) 0.004(3)
C37 0.022(3) 0.011(4) 0.026(4) 0.008(3) 0.000(3) 0.001(3)
C38 0.012(3) 0.027(4) 0.029(4) 0.008(3) 0.003(3) 0.003(3)
C39 0.021(4) 0.019(4) 0.031(4) -0.006(3) -0.003(3) 0.003(3)
C40 0.020(3) 0.010(4) 0.026(4) -0.004(3) -0.004(3) 0.004(3)
C41 0.016(3) 0.009(4) 0.022(3) 0.001(3) 0.005(2) 0.002(2)
C42 0.027(4) 0.017(4) 0.024(3) 0.006(3) 0.014(3) 0.008(3)
N1 0.010(3) 0.023(4) 0.025(3) 0.007(2) 0.005(2) 0.001(2)
N2 0.013(3) 0.020(3) 0.018(3) 0.002(2) 0.004(2) 0.005(2)
N3 0.014(3) 0.015(3) 0.021(3) 0.001(2) 0.004(2) 0.002(2)
N4 0.015(3) 0.015(3) 0.022(3) 0.004(2) 0.005(2) 0.000(2)
N5 0.020(4) 0.099(7) 0.035(4) 0.028(4) -0.002(3) -0.024(4)
N6 0.013(3) 0.019(3) 0.031(3) 0.006(3) 0.005(2) 0.004(2)
N7 0.015(3) 0.013(3) 0.022(3) 0.002(2) 0.006(2) 0.000(2)
N8 0.013(3) 0.022(3) 0.019(3) 0.006(2) 0.003(2) 0.000(2)
N9 0.010(3) 0.019(3) 0.025(3) 0.003(2) 0.003(2) 0.000(2)
N10 0.014(3) 0.047(5) 0.028(3) 0.008(3) 0.006(2) -0.009(3)
N11 0.014(3) 0.015(3) 0.015(3) 0.007(2) 0.005(2) 0.001(2)
N12 0.017(3) 0.018(3) 0.023(3) 0.011(2) 0.006(2) 0.004(2)
N13 0.010(3) 0.013(3) 0.021(3) 0.008(2) 0.005(2) -0.001(2)
N14 0.018(3) 0.018(3) 0.021(3) 0.010(2) 0.004(2) 0.002(2)
N15 0.029(3) 0.013(3) 0.022(3) 0.009(2) 0.008(2) 0.004(2)
N16 0.015(3) 0.017(4) 0.054(4) 0.003(3) 0.015(3) 0.002(2)
N17 0.015(3) 0.023(4) 0.041(4) 0.011(3) 0.010(3) 0.004(2)
N18 0.014(3) 0.029(4) 0.048(4) 0.014(3) 0.006(3) 0.006(3)
N19 0.019(3) 0.016(4) 0.061(5) 0.003(3) 0.020(3) 0.000(3)
N20 0.017(3) 0.040(4) 0.025(3) 0.009(3) 0.001(2) -0.013(3)
N21 0.016(3) 0.015(3) 0.021(3) 0.004(2) 0.004(2) 0.005(2)
N22 0.022(3) 0.018(4) 0.028(3) 0.008(3) 0.005(2) 0.004(2)
N23 0.017(3) 0.019(4) 0.028(3) 0.002(3) 0.002(2) 0.003(2)
N24 0.023(3) 0.016(4) 0.032(3) 0.007(3) 0.004(3) 0.004(2)
N25 0.054(5) 0.025(4) 0.053(4) 0.026(3) 0.031(4) 0.024(4)
N26 0.033(4) 0.030(4) 0.022(3) 0.007(3) 0.008(3) 0.020(3)
N27 0.020(3) 0.033(4) 0.018(3) -0.003(3) 0.001(2) 0.016(3)
N28 0.025(3) 0.020(4) 0.022(3) 0.006(2) 0.004(2) 0.009(3)
N29 0.030(3) 0.020(4) 0.028(3) 0.005(3) 0.007(3) 0.013(3)
N30 0.045(4) 0.018(4) 0.025(3) 0.005(3) 0.008(3) 0.016(3)

loop_
_atom_type_symbol
_atom_type_description
_atom_type_scat_dispersion_real
_atom_type_scat_dispersion_imag
_atom_type_scat_source
C C 0.0033 0.0016 'International Tables Vol C Tables 4.2.6.8 and 6.1.1.4'
N N 0.0061 0.0033 'International Tables Vol C Tables 4.2.6.8 and 6.1.1.4'
O O 0.0106 0.0060 'International Tables Vol C Tables 4.2.6.8 and 6.1.1.4'
Co Co 0.3494 0.9721 'International Tables Vol C Tables 4.2.6.8 and 6.1.1.4'
Mo Mo -1.6832 0.6857 'International Tables Vol C Tables 4.2.6.8 and 6.1.1.4'
P P 0.1023 0.0942 'International Tables Vol C Tables 4.2.6.8 and 6.1.1.4'
H H 0.0000 0.0000 'International Tables Vol C Tables 4.2.6.8 and 6.1.1.4'

loop_
_geom_angle_atom_site_label_1
_geom_angle_atom_site_label_2
_geom_angle_atom_site_label_3
_geom_angle
_geom_angle_site_symmetry_1
_geom_angle_site_symmetry_3
O59 Mo1 O36 104.4(2) . .
O59 Mo1 O42 99.0(2) . .
O36 Mo1 O42 103.2(2) . .
O59 Mo1 O34 101.7(2) . .
O36 Mo1 O34 96.4(2) . .
O42 Mo1 O34 146.77(19) . .
O59 Mo1 O44 90.8(2) . .
O36 Mo1 O44 162.0(2) . .
O42 Mo1 O44 83.29(19) . .
O34 Mo1 O44 70.83(18) . .
O59 Mo1 O45 167.7(2) . .
O36 Mo1 O45 87.07(19) . .
O42 Mo1 O45 73.60(17) . .
O34 Mo1 O45 80.98(17) . .
O44 Mo1 O45 78.64(15) . .
O40 Mo2 O39 104.4(2) . .
O40 Mo2 O42 98.9(2) . .
O39 Mo2 O42 100.9(2) . .
O40 Mo2 O48 98.3(2) . .
O39 Mo2 O48 97.7(2) . .
O42 Mo2 O48 150.57(19) . .
O40 Mo2 O43 94.5(2) . .
O39 Mo2 O43 160.5(2) . .
O42 Mo2 O43 80.80(18) . .
O48 Mo2 O43 74.16(16) . .
O40 Mo2 O45 165.7(2) . .
O39 Mo2 O45 88.21(19) . .
O42 Mo2 O45 71.69(18) . .
O48 Mo2 O45 86.46(16) . .
O43 Mo2 O45 73.77(16) . .
O38 Mo3 O49 103.1(2) . .
O38 Mo3 O48 101.9(2) . .
O49 Mo3 O48 102.2(2) . .
O38 Mo3 O41 102.3(2) . .
O49 Mo3 O41 95.9(2) . .
O48 Mo3 O41 145.56(18) . .
O38 Mo3 O37 88.31(19) . .
O49 Mo3 O37 168.37(18) . .
O48 Mo3 O37 77.02(17) . .
O41 Mo3 O37 79.49(17) . .
O38 Mo3 O43 171.12(19) . .
O49 Mo3 O43 80.95(17) . .
O48 Mo3 O43 69.43(16) . .
O41 Mo3 O43 84.99(16) . .
O37 Mo3 O43 87.99(15) . .
O57 Mo4 O47 103.3(2) . .
O57 Mo4 O41 102.7(2) . .
O47 Mo4 O41 101.3(2) . .
O57 Mo4 O61 100.6(2) . .
O47 Mo4 O61 99.8(2) . .
O41 Mo4 O61 143.79(19) . .
O57 Mo4 O35 86.6(2) . .
O47 Mo4 O35 166.0(2) . .
O41 Mo4 O35 85.80(16) . .
O61 Mo4 O35 68.30(17) . .
O57 Mo4 O46 173.2(2) . .
O47 Mo4 O46 82.1(2) . .
O41 Mo4 O46 79.95(16) . .
O61 Mo4 O46 74.20(17) . .
O35 Mo4 O46 87.35(15) . .
O60 Mo5 O62 104.2(3) . .
O60 Mo5 O61 97.6(2) . .
O62 Mo5 O61 101.3(3) . .
O60 Mo5 O34 101.4(3) . .
O62 Mo5 O34 93.4(2) . .
O61 Mo5 O34 152.26(18) . .
O60 Mo5 O44 88.6(3) . .
O62 Mo5 O44 162.6(2) . .
O61 Mo5 O44 88.37(18) . .
O34 Mo5 O44 72.25(18) . .
O60 Mo5 O35 159.0(3) . .
O62 Mo5 O35 95.9(3) . .
O61 Mo5 O35 72.27(17) . .
O34 Mo5 O35 82.98(17) . .
O44 Mo5 O35 73.08(16) . .
O50 Mo6 O63 104.1(2) . .
O50 Mo6 O3 99.1(2) . .
O63 Mo6 O3 98.9(2) . .
O50 Mo6 O5 99.5(2) . .
O63 Mo6 O5 98.2(2) . .
O3 Mo6 O5 150.80(19) . .
O50 Mo6 O7 93.6(2) . .
O63 Mo6 O7 161.9(2) . .
O3 Mo6 O7 74.13(17) . .
O5 Mo6 O7 82.37(18) . .
O50 Mo6 O4 164.1(2) . .
O63 Mo6 O4 89.51(18) . .
O3 Mo6 O4 86.69(16) . .
O5 Mo6 O4 69.97(17) . .
O7 Mo6 O4 73.61(16) . .
O14 Mo7 O18 103.1(2) . .
O14 Mo7 O3 100.6(2) . .
O18 Mo7 O3 102.4(2) . .
O14 Mo7 O12 105.3(2) . .
O18 Mo7 O12 95.1(2) . .
O3 Mo7 O12 144.37(18) . .
O14 Mo7 O1 88.1(2) . .
O18 Mo7 O1 168.20(19) . .
O3 Mo7 O1 78.63(18) . .
O12 Mo7 O1 78.18(18) . .
O14 Mo7 O7 168.13(19) . .
O18 Mo7 O7 80.77(19) . .
O3 Mo7 O7 67.55(16) . .
O12 Mo7 O7 85.34(16) . .
O1 Mo7 O7 88.93(15) . .
O17 Mo8 O13 102.8(2) . .
O17 Mo8 O12 103.8(2) . .
O13 Mo8 O12 101.6(2) . .
O17 Mo8 O11 99.3(2) . .
O13 Mo8 O11 100.5(2) . .
O12 Mo8 O11 143.40(18) . .
O17 Mo8 O2 166.02(19) . .
O13 Mo8 O2 87.4(2) . .
O12 Mo8 O2 83.15(17) . .
O11 Mo8 O2 69.12(16) . .
O17 Mo8 O10 81.2(2) . .
O13 Mo8 O10 173.11(18) . .
O12 Mo8 O10 82.65(17) . .
O11 Mo8 O10 73.17(17) . .
O2 Mo8 O10 87.79(15) . .
O9 Mo9 O15 104.6(2) . .
O9 Mo9 O11 99.8(2) . .
O15 Mo9 O11 99.4(2) . .
O9 Mo9 O8 100.4(2) . .
O15 Mo9 O8 95.6(2) . .
O11 Mo9 O8 150.88(17) . .
O9 Mo9 O6 87.45(19) . .
O15 Mo9 O6 164.67(19) . .
O11 Mo9 O6 87.55(17) . .
O8 Mo9 O6 72.58(17) . .
O9 Mo9 O2 158.8(2) . .
O15 Mo9 O2 96.14(18) . .
O11 Mo9 O2 72.10(17) . .
O8 Mo9 O2 81.63(16) . .
O6 Mo9 O2 72.87(15) . .
O16 Mo10 O51 103.6(2) . .
O16 Mo10 O5 103.5(2) . .
O51 Mo10 O5 98.2(2) . .
O16 Mo10 O8 96.7(2) . .
O51 Mo10 O8 101.76(19) . .
O5 Mo10 O8 147.22(18) . .
O16 Mo10 O4 88.44(19) . .
O51 Mo10 O4 166.9(2) . .
O5 Mo10 O4 73.44(17) . .
O8 Mo10 O4 81.74(16) . .
O16 Mo10 O6 164.14(19) . .
O51 Mo10 O6 89.6(2) . .
O5 Mo10 O6 82.96(18) . .
O8 Mo10 O6 71.55(17) . .
O4 Mo10 O6 79.49(15) . .
O56 Mo11 O55 104.7(3) . .
O56 Mo11 O52 98.3(3) . .
O55 Mo11 O52 102.4(3) . .
O56 Mo11 O24 98.8(2) . .
O55 Mo11 O24 96.4(3) . .
O52 Mo11 O24 150.4(2) . .
O56 Mo11 O58 97.6(2) . .
O55 Mo11 O58 156.4(2) . .
O52 Mo11 O58 81.80(18) . .
O24 Mo11 O58 72.19(17) . .
O56 Mo11 O21 165.6(2) . .
O55 Mo11 O21 86.8(2) . .
O52 Mo11 O21 70.33(18) . .
O24 Mo11 O21 88.31(17) . .
O58 Mo11 O21 72.56(15) . .
O25 Mo12 O26 102.6(2) . .
O25 Mo12 O24 100.4(2) . .
O26 Mo12 O24 103.7(2) . .
O25 Mo12 O27 102.8(2) . .
O26 Mo12 O27 96.0(2) . .
O24 Mo12 O27 145.30(19) . .
O25 Mo12 O23 88.2(2) . .
O26 Mo12 O23 168.25(18) . .
O24 Mo12 O23 78.33(19) . .
O27 Mo12 O23 77.00(18) . .
O25 Mo12 O58 169.4(2) . .
O26 Mo12 O58 82.18(18) . .
O24 Mo12 O58 69.13(17) . .
O27 Mo12 O58 85.90(16) . .
O23 Mo12 O58 87.86(15) . .
O28 Mo13 O19 103.3(2) . .
O28 Mo13 O27 104.7(2) . .
O19 Mo13 O27 102.4(2) . .
O28 Mo13 O30 99.2(2) . .
O19 Mo13 O30 100.5(2) . .
O27 Mo13 O30 141.85(19) . .
O28 Mo13 O22 86.1(2) . .
O19 Mo13 O22 167.2(2) . .
O27 Mo13 O22 83.09(17) . .
O30 Mo13 O22 69.18(17) . .
O28 Mo13 O29 171.7(2) . .
O19 Mo13 O29 82.0(2) . .
O27 Mo13 O29 80.10(17) . .
O30 Mo13 O29 73.32(18) . .
O22 Mo13 O29 87.71(15) . .
O20 Mo14 O53 103.9(3) . .
O20 Mo14 O30 97.2(3) . .
O53 Mo14 O30 100.4(2) . .
O20 Mo14 O33 102.1(3) . .
O53 Mo14 O33 94.6(2) . .
O30 Mo14 O33 151.96(18) . .
O20 Mo14 O22 159.6(2) . .
O53 Mo14 O22 95.5(2) . .
O30 Mo14 O22 72.61(18) . .
O33 Mo14 O22 82.49(17) . .
O20 Mo14 O31 88.6(2) . .
O53 Mo14 O31 164.0(2) . .
O30 Mo14 O31 87.74(18) . .
O33 Mo14 O31 72.73(18) . .
O22 Mo14 O31 73.63(16) . .
O54 Mo15 O32 103.9(3) . .
O54 Mo15 O52 98.3(2) . .
O32 Mo15 O52 103.4(2) . .
O54 Mo15 O33 102.8(2) . .
O32 Mo15 O33 96.3(2) . .
O52 Mo15 O33 146.59(19) . .
O54 Mo15 O31 89.1(2) . .
O32 Mo15 O31 163.8(2) . .
O52 Mo15 O31 83.83(19) . .
O33 Mo15 O31 70.98(17) . .
O54 Mo15 O21 166.1(2) . .
O32 Mo15 O21 89.1(2) . .
O52 Mo15 O21 73.56(19) . .
O33 Mo15 O21 80.18(16) . .
O31 Mo15 O21 78.93(15) . .
O92 Co1 O62 173.0(4) . .
O92 Co1 O90 89.9(6) . .
O62 Co1 O90 87.7(4) . .
O92 Co1 N27 97.9(5) . 1_645
O62 Co1 N27 84.7(2) . 1_645
O90 Co1 N27 172.0(5) . 1_645
O92 Co1 O91 92.7(4) . .
O62 Co1 O91 80.8(4) . .
O90 Co1 O91 91.3(4) . .
N27 Co1 O91 90.2(3) 1_645 .
O92 Co1 N23 90.0(3) . 1_645
O62 Co1 N23 96.2(2) . 1_645
O90 Co1 N23 82.2(3) . 1_645
N27 Co1 N23 95.9(2) 1_645 1_645
O91 Co1 N23 172.9(4) . 1_645
O49 Co2 O93 87.47(18) . .
O49 Co2 O95 95.32(19) . .
O93 Co2 O95 94.2(2) . .
O49 Co2 N7 87.53(19) . .
O93 Co2 N7 175.0(2) . .
O95 Co2 N7 86.4(2) . .
O49 Co2 N2 174.51(18) . .
O93 Co2 N2 87.59(19) . .
O95 Co2 N2 87.4(2) . .
N7 Co2 N2 97.4(2) . .
O49 Co2 O94 82.56(18) . .
O93 Co2 O94 88.40(19) . .
O95 Co2 O94 176.60(19) . .
N7 Co2 O94 90.9(2) . .
N2 Co2 O94 94.9(2) . .
O26 Co3 O96 93.3(2) . .
O26 Co3 N8 174.6(2) . .
O96 Co3 N8 90.5(2) . .
O26 Co3 O98 89.09(18) . .
O96 Co3 O98 89.44(19) . .
N8 Co3 O98 87.06(19) . .
O26 Co3 O97 88.88(19) . .
O96 Co3 O97 177.6(2) . .
N8 Co3 O97 87.3(2) . .
O98 Co3 O97 89.67(18) . .
O26 Co3 N3 85.91(19) . .
O96 Co3 N3 92.8(2) . .
N8 Co3 N3 97.8(2) . .
O98 Co3 N3 174.6(2) . .
O97 Co3 N3 88.33(19) . .
O99 Co4 O100 93.12(19) . .
O99 Co4 O101 88.98(18) . .
O100 Co4 O101 87.1(2) . .
O99 Co4 O15 86.34(17) . .
O100 Co4 O15 179.0(2) . .
O101 Co4 O15 92.10(19) . .
O99 Co4 N11 89.15(18) . .
O100 Co4 N11 88.6(2) . .
O101 Co4 N11 175.2(2) . .
O15 Co4 N11 92.22(19) . .
O99 Co4 N13 172.07(19) . 2_765
O100 Co4 N13 90.4(2) . 2_765
O101 Co4 N13 84.13(19) . 2_765
O15 Co4 N13 89.99(19) . 2_765
N11 Co4 N13 98.03(19) . 2_765
O18 Co5 N17 176.2(2) . 2_675
O18 Co5 O104 90.2(2) . .
N17 Co5 O104 86.4(2) 2_675 .
O18 Co5 O103 91.9(2) . .
N17 Co5 O103 91.4(2) 2_675 .
O104 Co5 O103 173.9(2) . .
O18 Co5 N16 84.7(2) . .
N17 Co5 N16 97.4(2) 2_675 .
O104 Co5 N16 98.0(3) . .
O103 Co5 N16 87.9(2) . .
O18 Co5 O102 89.04(19) . .
N17 Co5 O102 89.1(2) 2_675 .
O104 Co5 O102 86.3(2) . .
O103 Co5 O102 88.1(2) . .
N16 Co5 O102 172.4(2) . .
O105 Co6 O107 90.2(2) . .
O105 Co6 O53 91.2(2) . .
O107 Co6 O53 174.9(2) . .
O105 Co6 N21 177.0(2) . .
O107 Co6 N21 92.7(2) . .
O53 Co6 N21 85.9(2) . .
O105 Co6 O106 89.1(2) . .
O107 Co6 O106 91.5(2) . .
O53 Co6 O106 83.6(2) . .
N21 Co6 O106 89.9(2) . .
O105 Co6 N28 84.8(2) . .
O107 Co6 N28 92.1(2) . .
O53 Co6 N28 93.0(2) . .
N21 Co6 N28 95.9(2) . .
O106 Co6 N28 173.0(2) . .
O1 P1 O4 110.0(2) . .
O1 P1 O2 109.5(2) . .
O4 P1 O2 112.1(2) . .
O1 P1 C41 109.1(3) . .
O4 P1 C41 108.4(3) . .
O2 P1 C41 107.7(3) . .
O23 P2 O21 111.0(3) . .
O23 P2 O22 109.2(3) . .
O21 P2 O22 111.9(3) . .
O23 P2 C37 108.6(3) . 1_565
O21 P2 C37 108.7(3) . 1_565
O22 P2 C37 107.3(3) . 1_565
O29 P3 O58 109.2(2) . .
O29 P3 O31 111.5(3) . .
O58 P3 O31 110.7(3) . .
O29 P3 C40 110.0(3) . .
O58 P3 C40 110.0(3) . .
O31 P3 C40 105.4(3) . .
O37 P4 O45 111.6(2) . .
O37 P4 O35 108.3(2) . .
O45 P4 O35 112.0(3) . .
O37 P4 C36 109.0(3) . .
O45 P4 C36 108.4(3) . .
O35 P4 C36 107.5(3) . .
O46 P5 O43 108.6(2) . .
O46 P5 O44 111.5(3) . .
O43 P5 O44 110.9(3) . .
O46 P5 C38 109.0(3) . .
O43 P5 C38 112.6(3) . .
O44 P5 C38 104.2(3) . .
O10 P6 O7 108.1(3) . .
O10 P6 O6 111.6(3) . .
O7 P6 O6 111.0(3) . .
O10 P6 C39 111.4(3) . .
O7 P6 C39 110.4(3) . .
O6 P6 C39 104.3(3) . .
P1 O1 Mo7 121.1(3) . .
P1 O2 Mo9 129.4(2) . .
P1 O2 Mo8 132.8(2) . .
Mo9 O2 Mo8 95.17(16) . .
Mo6 O3 Mo7 124.4(2) . .
P1 O4 Mo10 127.1(2) . .
P1 O4 Mo6 127.6(2) . .
Mo10 O4 Mo6 91.98(15) . .
Mo10 O5 Mo6 124.6(3) . .
P6 O6 Mo9 130.9(3) . .
P6 O6 Mo10 125.1(2) . .
Mo9 O6 Mo10 96.07(17) . .
P6 O7 Mo6 130.8(3) . .
P6 O7 Mo7 132.8(2) . .
Mo6 O7 Mo7 93.29(15) . .
Mo9 O8 Mo10 119.4(2) . .
P6 O10 Mo8 118.2(3) . .
Mo9 O11 Mo8 123.4(2) . .
Mo8 O12 Mo7 150.2(3) . .
Mo9 O15 Co4 154.6(3) . .
Mo7 O18 Co5 170.6(3) . .
P2 O21 Mo15 128.9(2) . .
P2 O21 Mo11 126.7(2) . .
Mo15 O21 Mo11 91.07(16) . .
P2 O22 Mo14 129.8(3) . .
P2 O22 Mo13 132.2(2) . .
Mo14 O22 Mo13 95.14(16) . .
P2 O23 Mo12 121.4(3) . .
Mo12 O24 Mo11 123.6(2) . .
Mo12 O26 Co3 171.6(3) . .
Mo13 O27 Mo12 151.0(3) . .
P3 O29 Mo13 117.2(2) . .
Mo14 O30 Mo13 122.9(2) . .
P3 O31 Mo14 131.3(3) . .
P3 O31 Mo15 124.6(3) . .
Mo14 O31 Mo15 95.81(17) . .
Mo14 O33 Mo15 120.1(2) . .
Mo5 O34 Mo1 120.0(2) . .
P4 O35 Mo5 130.6(3) . .
P4 O35 Mo4 131.8(2) . .
Mo5 O35 Mo4 95.02(16) . .
P4 O37 Mo3 122.0(3) . .
Mo4 O41 Mo3 147.7(2) . .
Mo1 O42 Mo2 123.7(2) . .
P5 O43 Mo2 131.3(2) . .
P5 O43 Mo3 132.9(2) . .
Mo2 O43 Mo3 92.81(15) . .
P5 O44 Mo5 131.4(3) . .
P5 O44 Mo1 124.3(3) . .
Mo5 O44 Mo1 96.69(17) . .
P4 O45 Mo1 127.8(2) . .
P4 O45 Mo2 127.7(2) . .
Mo1 O45 Mo2 90.84(15) . .
P5 O46 Mo4 117.9(3) . .
Mo3 O48 Mo2 123.3(2) . .
Mo3 O49 Co2 155.3(3) . .
Mo15 O52 Mo11 125.0(3) . .
Mo14 O53 Co6 164.7(3) . .
P3 O58 Mo11 131.2(2) . .
P3 O58 Mo12 132.3(2) . .
Mo11 O58 Mo12 94.43(15) . .
Mo5 O61 Mo4 124.1(2) . .
Mo5 O62 Co1 162.1(3) . .
N4 C1 N1 112.6(6) . .
N4 C1 C2 123.1(6) . .
N1 C1 C2 124.2(6) . .
C5 C2 C3 119.9(7) . .
C5 C2 C1 119.2(6) . .
C3 C2 C1 120.9(7) . .
C2 C3 C4 118.7(8) . .
C2 C3 H3 120.7 . .
C4 C3 H3 120.7 . .
N5 C4 C3 119.7(8) . .
N5 C4 H4 120.2 . .
C3 C4 H4 120.2 . .
C2 C5 C6 119.6(8) . .
C2 C5 H5 120.2 . .
C6 C5 H5 120.2 . .
N5 C6 C5 119.0(8) . .
N5 C6 H6 120.5 . .
C5 C6 H6 120.5 . .
N6 C7 N9 112.5(6) . .
N6 C7 C8 123.8(6) . .
N9 C7 C8 123.6(6) . .
C9 C8 C12 120.5(6) . .
C9 C8 C7 120.1(6) . .
C12 C8 C7 119.2(6) . .
C8 C9 C10 118.9(7) . .
C8 C9 H9 120.6 . .
C10 C9 H9 120.6 . .
N10 C10 C9 118.3(7) . .
N10 C10 H10 120.9 . .
C9 C10 H10 120.9 . .
N10 C11 C12 119.6(7) . .
N10 C11 H11 120.2 . .
C12 C11 H11 120.2 . .
C11 C12 C8 118.4(7) . .
C11 C12 H12 120.8 . .
C8 C12 H12 120.8 . .
N14 C13 N12 112.0(6) . .
N14 C13 C14 123.2(6) . .
N12 C13 C14 124.4(6) . .
C15 C14 C17 119.0(6) . .
C15 C14 C13 121.4(6) . .
C17 C14 C13 119.4(6) . .
C16 C15 C14 118.3(6) . .
C16 C15 H15 120.8 . .
C14 C15 H15 120.8 . .
N15 C16 C15 121.0(6) . .
N15 C16 H16 119.5 . .
C15 C16 H16 119.5 . .
C18 C17 C14 119.8(6) . .
C18 C17 H17 120.1 . .
C14 C17 H17 120.1 . .
N15 C18 C17 119.5(6) . .
N15 C18 H18 120.3 . .
C17 C18 H18 120.3 . .
C20 C19 C22 118.8(7) . .
C20 C19 C42 119.9(7) . .
C22 C19 C42 121.2(7) . .
C21 C20 C19 119.0(8) . .
C21 C20 H20 120.5 . .
C19 C20 H20 120.5 . .
N25 C21 C20 120.3(8) . .
N25 C21 H21 119.9 . .
C20 C21 H21 119.9 . .
C23 C22 C19 120.1(7) . .
C23 C22 H22 119.9 . .
C19 C22 H22 119.9 . .
N25 C23 C22 119.5(8) . .
N25 C23 H23 120.3 . .
C22 C23 H23 120.3 . .
N18 C24 N19 113.1(6) . .
N18 C24 C25 124.6(6) . .
N19 C24 C25 122.3(6) . .
C26 C25 C28 120.2(6) . .
C26 C25 C24 121.3(6) . .
C28 C25 C24 118.5(6) . .
C27 C26 C25 118.7(7) . .
C27 C26 H26 120.7 . .
C25 C26 H26 120.7 . .
N20 C27 C26 119.4(7) . .
N20 C27 H27 120.3 . .
C26 C27 H27 120.3 . .
C29 C28 C25 118.5(7) . .
C29 C28 H28 120.8 . .
C25 C28 H28 120.8 . .
N20 C29 C28 119.7(7) . .
N20 C29 H29 120.2 . .
C28 C29 H29 120.2 . .
N29 C30 N26 112.0(6) . .
N29 C30 C31 125.1(7) . .
N26 C30 C31 122.8(6) . .
C34 C31 C32 118.2(7) . .
C34 C31 C30 121.7(7) . .
C32 C31 C30 120.0(6) . .
C33 C32 C31 118.9(7) . .
C33 C32 H32 120.5 . .
C31 C32 H32 120.5 . .
N30 C33 C32 120.0(8) . .
N30 C33 H33 120.0 . .
C32 C33 H33 120.0 . .
C35 C34 C31 120.1(8) . .
C35 C34 H34 119.9 . .
C31 C34 H34 119.9 . .
N30 C35 C34 120.6(7) . .
N30 C35 H35 119.7 . .
C34 C35 H35 119.7 . .
C37 C36 P4 111.6(4) . .
C37 C36 H36A 109.3 . .
P4 C36 H36A 109.3 . .
C37 C36 H36B 109.3 . .
P4 C36 H36B 109.3 . .
H36A C36 H36B 108.0 . .
C36 C37 P2 113.8(5) . 1_545
C36 C37 H37A 108.8 . .
P2 C37 H37A 108.8 1_545 .
C36 C37 H37B 108.8 . .
P2 C37 H37B 108.8 1_545 .
H37A C37 H37B 107.7 . .
C38 C38 P5 110.3(7) 2_866 .
C38 C38 H38A 109.6 2_866 .
P5 C38 H38A 109.6 . .
C38 C38 H38B 109.6 2_866 .
P5 C38 H38B 109.6 . .
H38A C38 H38B 108.1 . .
C40 C39 P6 110.6(5) . .
C40 C39 H39A 109.5 . .
P6 C39 H39A 109.5 . .
C40 C39 H39B 109.5 . .
P6 C39 H39B 109.5 . .
H39A C39 H39B 108.1 . .
C39 C40 P3 111.1(5) . .
C39 C40 H40A 109.4 . .
P3 C40 H40A 109.4 . .
C39 C40 H40B 109.4 . .
P3 C40 H40B 109.4 . .
H40A C40 H40B 108.0 . .
C41 C41 P1 111.3(6) 2_665 .
C41 C41 H41A 109.4 2_665 .
P1 C41 H41A 109.4 . .
C41 C41 H41B 109.4 2_665 .
P1 C41 H41B 109.4 . .
H41A C41 H41B 108.0 . .
N24 C42 N22 112.3(6) . .
N24 C42 C19 125.4(7) . .
N22 C42 C19 122.3(6) . .
N2 N1 C1 103.5(5) . .
N3 N2 N1 109.6(5) . .
N3 N2 Co2 130.9(4) . .
N1 N2 Co2 119.1(4) . .
N4 N3 N2 109.9(5) . .
N4 N3 Co3 120.1(4) . .
N2 N3 Co3 128.4(4) . .
C1 N4 N3 104.4(5) . .
C4 N5 C6 123.1(7) . .
C4 N5 H5A 118.4 . .
C6 N5 H5A 118.4 . .
N7 N6 C7 104.4(5) . .
N6 N7 N8 109.2(5) . .
N6 N7 Co2 119.8(4) . .
N8 N7 Co2 129.9(4) . .
N9 N8 N7 110.2(5) . .
N9 N8 Co3 118.8(4) . .
N7 N8 Co3 130.4(4) . .
N8 N9 C7 103.8(5) . .
C11 N10 C10 124.3(6) . .
C11 N10 H10A 117.9 . .
C10 N10 H10A 117.9 . .
N12 N11 N13 109.5(5) . .
N12 N11 Co4 122.1(4) . .
N13 N11 Co4 128.4(4) . .
N11 N12 C13 104.4(5) . .
N14 N13 N11 109.1(5) . .
N14 N13 Co4 117.1(4) . 2_765
N11 N13 Co4 133.2(4) . 2_765
N13 N14 C13 105.0(5) . .
C16 N15 C18 122.4(6) . .
C16 N15 H15A 118.8 . .
C18 N15 H15A 118.8 . .
N17 N16 N19 109.1(5) . .
N17 N16 Co5 130.5(5) . .
N19 N16 Co5 120.2(4) . .
N18 N17 N16 108.6(6) . .
N18 N17 Co5 118.7(4) . 2_675
N16 N17 Co5 132.1(4) . 2_675
C24 N18 N17 105.2(5) . .
C24 N19 N16 104.0(6) . .
C29 N20 C27 123.6(6) . .
C29 N20 H20A 118.2 . .
C27 N20 H20A 118.2 . .
N23 N21 N22 109.3(5) . .
N23 N21 Co6 129.9(4) . .
N22 N21 Co6 118.7(4) . .
C42 N22 N21 104.3(5) . .
N21 N23 N24 109.0(5) . .
N21 N23 Co1 132.7(4) . 1_465
N24 N23 Co1 118.3(4) . 1_465
C42 N24 N23 105.1(6) . .
C21 N25 C23 122.3(7) . .
C21 N25 H25 118.9 . .
C23 N25 H25 118.9 . .
N27 N26 C30 104.5(6) . .
N28 N27 N26 109.6(6) . .
N28 N27 Co1 130.8(4) . 1_465
N26 N27 Co1 118.8(4) . 1_465
N27 N28 N29 108.9(5) . .
N27 N28 Co6 132.9(5) . .
N29 N28 Co6 117.8(4) . .
C30 N29 N28 104.9(6) . .
C33 N30 C35 122.0(7) . .
C33 N30 H30 119.0 . .
C35 N30 H30 119.0 . .

loop_
_geom_bond_atom_site_label_1
_geom_bond_atom_site_label_2
_geom_bond_distance
_geom_bond_site_symmetry_2
Mo1 O59 1.706(5) .
Mo1 O36 1.706(5) .
Mo1 O42 1.878(5) .
Mo1 O34 1.959(5) .
Mo1 O44 2.298(4) .
Mo1 O45 2.344(4) .
Mo2 O40 1.696(5) .
Mo2 O39 1.696(5) .
Mo2 O42 1.941(4) .
Mo2 O48 1.944(4) .
Mo2 O43 2.220(4) .
Mo2 O45 2.382(4) .
Mo3 O38 1.699(4) .
Mo3 O49 1.717(4) .
Mo3 O48 1.904(4) .
Mo3 O41 1.924(4) .
Mo3 O37 2.243(4) .
Mo3 O43 2.451(4) .
Mo4 O57 1.695(5) .
Mo4 O47 1.698(5) .
Mo4 O41 1.907(4) .
Mo4 O61 1.959(5) .
Mo4 O35 2.377(4) .
Mo4 O46 2.387(5) .
Mo5 O60 1.696(6) .
Mo5 O62 1.725(6) .
Mo5 O61 1.899(5) .
Mo5 O34 1.955(5) .
Mo5 O44 2.237(5) .
Mo5 O35 2.244(4) .
Mo6 O50 1.707(5) .
Mo6 O63 1.722(5) .
Mo6 O3 1.906(4) .
Mo6 O5 1.913(4) .
Mo6 O7 2.178(4) .
Mo6 O4 2.423(4) .
Mo7 O14 1.694(4) .
Mo7 O18 1.723(5) .
Mo7 O3 1.910(5) .
Mo7 O12 1.918(4) .
Mo7 O1 2.235(4) .
Mo7 O7 2.459(4) .
Mo8 O17 1.703(5) .
Mo8 O13 1.707(5) .
Mo8 O12 1.861(4) .
Mo8 O11 1.965(4) .
Mo8 O2 2.348(4) .
Mo8 O10 2.380(5) .
Mo9 O9 1.708(5) .
Mo9 O15 1.724(4) .
Mo9 O11 1.901(4) .
Mo9 O8 1.940(4) .
Mo9 O6 2.256(4) .
Mo9 O2 2.262(4) .
Mo10 O16 1.697(5) .
Mo10 O51 1.704(5) .
Mo10 O5 1.909(4) .
Mo10 O8 1.967(4) .
Mo10 O4 2.279(4) .
Mo10 O6 2.281(4) .
Mo11 O56 1.700(5) .
Mo11 O55 1.708(6) .
Mo11 O52 1.917(5) .
Mo11 O24 1.937(5) .
Mo11 O58 2.217(4) .
Mo11 O21 2.428(4) .
Mo12 O25 1.711(5) .
Mo12 O26 1.719(5) .
Mo12 O24 1.893(5) .
Mo12 O27 1.918(5) .
Mo12 O23 2.252(5) .
Mo12 O58 2.380(4) .
Mo13 O28 1.699(5) .
Mo13 O19 1.713(5) .
Mo13 O27 1.864(5) .
Mo13 O30 1.955(5) .
Mo13 O22 2.351(4) .
Mo13 O29 2.407(5) .
Mo14 O20 1.710(5) .
Mo14 O53 1.723(5) .
Mo14 O30 1.902(5) .
Mo14 O33 1.933(5) .
Mo14 O22 2.239(4) .
Mo14 O31 2.240(4) .
Mo15 O54 1.707(5) .
Mo15 O32 1.708(5) .
Mo15 O52 1.894(5) .
Mo15 O33 1.955(4) .
Mo15 O31 2.301(5) .
Mo15 O21 2.306(4) .
Co1 O92 2.005(9) .
Co1 O62 2.044(6) .
Co1 O90 2.051(9) .
Co1 N27 2.114(7) 1_645
Co1 O91 2.119(7) .
Co1 N23 2.154(6) 1_645
Co2 O49 2.069(4) .
Co2 O93 2.073(4) .
Co2 O95 2.085(5) .
Co2 N7 2.101(5) .
Co2 N2 2.120(6) .
Co2 O94 2.154(5) .
Co3 O26 2.075(5) .
Co3 O96 2.082(5) .
Co3 N8 2.095(6) .
Co3 O98 2.109(4) .
Co3 O97 2.109(4) .
Co3 N3 2.120(5) .
Co4 O99 2.077(4) .
Co4 O100 2.083(5) .
Co4 O101 2.086(5) .
Co4 O15 2.098(4) .
Co4 N11 2.123(5) .
Co4 N13 2.144(5) 2_765
Co5 O18 2.041(5) .
Co5 N17 2.073(6) 2_675
Co5 O104 2.097(6) .
Co5 O103 2.108(6) .
Co5 N16 2.109(6) .
Co5 O102 2.112(5) .
Co6 O105 2.032(5) .
Co6 O107 2.061(5) .
Co6 O53 2.065(5) .
Co6 N21 2.121(6) .
Co6 O106 2.148(5) .
Co6 N28 2.166(5) .
P1 O1 1.523(4) .
P1 O4 1.544(4) .
P1 O2 1.546(4) .
P1 C41 1.790(6) .
P2 O23 1.517(5) .
P2 O21 1.528(5) .
P2 O22 1.548(5) .
P2 C37 1.793(7) 1_565
P3 O29 1.519(5) .
P3 O58 1.536(4) .
P3 O31 1.544(4) .
P3 C40 1.795(7) .
P4 O37 1.524(4) .
P4 O45 1.531(5) .
P4 O35 1.541(4) .
P4 C36 1.790(7) .
P5 O46 1.522(5) .
P5 O43 1.531(4) .
P5 O44 1.547(5) .
P5 C38 1.803(7) .
P6 O10 1.517(5) .
P6 O7 1.540(4) .
P6 O6 1.547(5) .
P6 C39 1.797(7) .
C1 N4 1.322(8) .
C1 N1 1.350(9) .
C1 C2 1.462(9) .
C2 C5 1.359(11) .
C2 C3 1.381(9) .
C3 C4 1.386(10) .
C3 H3 0.9500 .
C4 N5 1.312(12) .
C4 H4 0.9500 .
C5 C6 1.381(10) .
C5 H5 0.9500 .
C6 N5 1.337(11) .
C6 H6 0.9500 .
C7 N6 1.343(8) .
C7 N9 1.343(9) .
C7 C8 1.450(9) .
C8 C9 1.375(9) .
C8 C12 1.400(9) .
C9 C10 1.398(9) .
C9 H9 0.9500 .
C10 N10 1.346(10) .
C10 H10 0.9500 .
C11 N10 1.321(10) .
C11 C12 1.380(9) .
C11 H11 0.9500 .
C12 H12 0.9500 .
C13 N14 1.327(8) .
C13 N12 1.339(8) .
C13 C14 1.462(9) .
C14 C15 1.399(9) .
C14 C17 1.413(9) .
C15 C16 1.387(10) .
C15 H15 0.9500 .
C16 N15 1.333(9) .
C16 H16 0.9500 .
C17 C18 1.371(9) .
C17 H17 0.9500 .
C18 N15 1.352(8) .
C18 H18 0.9500 .
C19 C20 1.401(10) .
C19 C22 1.402(10) .
C19 C42 1.461(10) .
C20 C21 1.372(11) .
C20 H20 0.9500 .
C21 N25 1.349(11) .
C21 H21 0.9500 .
C22 C23 1.364(10) .
C22 H22 0.9500 .
C23 N25 1.350(10) .
C23 H23 0.9500 .
C24 N18 1.307(9) .
C24 N19 1.321(8) .
C24 C25 1.462(9) .
C25 C26 1.389(10) .
C25 C28 1.396(9) .
C26 C27 1.379(9) .
C26 H26 0.9500 .
C27 N20 1.341(9) .
C27 H27 0.9500 .
C28 C29 1.381(9) .
C28 H28 0.9500 .
C29 N20 1.327(10) .
C29 H29 0.9500 .
C30 N29 1.329(8) .
C30 N26 1.342(9) .
C30 C31 1.457(10) .
C31 C34 1.392(10) .
C31 C32 1.415(11) .
C32 C33 1.385(10) .
C32 H32 0.9500 .
C33 N30 1.337(9) .
C33 H33 0.9500 .
C34 C35 1.357(10) .
C34 H34 0.9500 .
C35 N30 1.344(10) .
C35 H35 0.9500 .
C36 C37 1.538(9) .
C36 H36A 0.9900 .
C36 H36B 0.9900 .
C37 P2 1.793(7) 1_545
C37 H37A 0.9900 .
C37 H37B 0.9900 .
C38 C38 1.529(12) 2_866
C38 H38A 0.9900 .
C38 H38B 0.9900 .
C39 C40 1.526(9) .
C39 H39A 0.9900 .
C39 H39B 0.9900 .
C40 H40A 0.9900 .
C40 H40B 0.9900 .
C41 C41 1.544(12) 2_665
C41 H41A 0.9900 .
C41 H41B 0.9900 .
C42 N24 1.328(9) .
C42 N22 1.328(9) .
N1 N2 1.329(7) .
N2 N3 1.327(7) .
N3 N4 1.324(7) .
N5 H5A 0.8800 .
N6 N7 1.334(7) .
N7 N8 1.334(7) .
N8 N9 1.332(7) .
N10 H10A 0.8800 .
N11 N12 1.325(7) .
N11 N13 1.336(7) .
N13 N14 1.325(7) .
N13 Co4 2.144(5) 2_765
N15 H15A 0.8800 .
N16 N17 1.332(8) .
N16 N19 1.340(8) .
N17 N18 1.330(8) .
N17 Co5 2.073(6) 2_675
N20 H20A 0.8800 .
N21 N23 1.328(7) .
N21 N22 1.341(7) .
N23 N24 1.331(8) .
N23 Co1 2.154(6) 1_465
N25 H25 0.8800 .
N26 N27 1.337(8) .
N27 N28 1.329(8) .
N27 Co1 2.114(7) 1_465
N28 N29 1.344(8) .
N30 H30 0.8800 .
